data_8107519
loop_
_publ_author_name
'Zhang, Zu-Jiao'
'Ou, Guang-Chuan'

_publ_section_title
;
 Crystal structure of (glycinto-\k 2 O,N
 &#x2032;)-[5,5,7,12,12,14-hexamethyl-1,4,8,11-tetraazacyclotetradecane-\k
 4 N,N &#x2032;,N &#x2033;,N &#x2034;]nickel(II) perchlorate monohydrate
 C18H42ClN5NiO7
;
_journal_issue 4
_journal_name_full 'Zeitschrift f\"ur Kristallographie - New Crystal Structures'
_journal_page_first 645
_journal_page_last 647
_journal_paper_doi 10.1515/ncrs-2023-0131
_journal_volume 238
_journal_year 2023
_chemical_absolute_configuration adm
_chemical_formula_sum 'C18 H42 Cl N5 Ni O7'
_chemical_formula_weight 534.72
_space_group_crystal_system orthorhombic
_space_group_IT_number 29
_space_group_name_Hall 'P 2c -2ac'
_space_group_name_H-M_alt 'P c a 21'
_atom_sites_solution_hydrogens mixed
_cell_angle_alpha 90
_cell_angle_beta 90
_cell_angle_gamma 90
_cell_formula_units_Z 4
_cell_length_a 14.270(3)
_cell_length_b 9.918(2)
_cell_length_c 17.603(4)
_cell_measurement_reflns_used 4317
_cell_measurement_temperature 173(2)
_cell_measurement_theta_max 24.17
_cell_measurement_theta_min 2.50
_cell_volume 2491.4(9)
_computing_cell_refinement 'Bruker SMART'
_computing_data_collection 'Bruker SMART'
_computing_data_reduction 'Bruker SAINT'
_computing_molecular_graphics 'Bruker SHELXTL'
_computing_publication_material 'Bruker SHELXTL'
_computing_structure_refinement 'SHELXL-2018/3 (Sheldrick, 2018)'
_computing_structure_solution 'Bruker SHELXTL'
_diffrn_ambient_temperature 173(2)
_diffrn_measured_fraction_theta_full 0.999
_diffrn_measured_fraction_theta_max 0.998
_diffrn_measurement_device_type 'CCD area detector'
_diffrn_measurement_method 'phi and omega scans'
_diffrn_radiation_type MoK\a
_diffrn_radiation_wavelength 0.71073
_diffrn_reflns_av_R_equivalents 0.0406
_diffrn_reflns_av_unetI/netI 0.0586
_diffrn_reflns_Laue_measured_fraction_full 0.999
_diffrn_reflns_Laue_measured_fraction_max 0.998
_diffrn_reflns_limit_h_max 18
_diffrn_reflns_limit_h_min -16
_diffrn_reflns_limit_k_max 12
_diffrn_reflns_limit_k_min -8
_diffrn_reflns_limit_l_max 19
_diffrn_reflns_limit_l_min -22
_diffrn_reflns_number 12902
_diffrn_reflns_point_group_measured_fraction_full 0.960
_diffrn_reflns_point_group_measured_fraction_max 0.949
_diffrn_reflns_theta_full 25.242
_diffrn_reflns_theta_max 27.131
_diffrn_reflns_theta_min 2.053
_diffrn_source 'sealed tube'
_exptl_absorpt_coefficient_mu 0.932
_exptl_absorpt_correction_T_max 0.87
_exptl_absorpt_correction_T_min 0.67
_exptl_absorpt_correction_type multi-scan
_exptl_crystal_colour blue
_exptl_crystal_density_diffrn 1.426
_exptl_crystal_description block
_exptl_crystal_F_000 1144
_exptl_crystal_size_max 0.460
_exptl_crystal_size_mid 0.420
_exptl_crystal_size_min 0.150
_refine_diff_density_max 0.425
_refine_diff_density_min -0.248
_refine_diff_density_rms 0.058
_refine_ls_abs_structure_details
;
 Flack x determined using 1428 quotients [(I+)-(I-)]/[(I+)+(I-)]
 (Parsons, Flack and Wagner, Acta Cryst. B69 (2013) 249-259).
;
_refine_ls_abs_structure_Flack 0.019(11)
_refine_ls_extinction_coef .
_refine_ls_extinction_method none
_refine_ls_goodness_of_fit_ref 1.029
_refine_ls_hydrogen_treatment mixed
_refine_ls_matrix_type full
_refine_ls_number_parameters 301
_refine_ls_number_reflns 5229
_refine_ls_number_restraints 1
_refine_ls_restrained_S_all 1.029
_refine_ls_R_factor_all 0.0646
_refine_ls_R_factor_gt 0.0382
_refine_ls_shift/su_max 0.001
_refine_ls_shift/su_mean 0.000
_refine_ls_structure_factor_coef Fsqd
_refine_ls_weighting_details 'w=1/[\s^2^(Fo^2^)+(0.0352P)^2^] where P=(Fo^2^+2Fc^2^)/3'
_refine_ls_weighting_scheme calc
_refine_ls_wR_factor_gt 0.0761
_refine_ls_wR_factor_ref 0.0861
_reflns_Friedel_coverage 0.838
_reflns_Friedel_fraction_full 0.919
_reflns_Friedel_fraction_max 0.896
_reflns_number_gt 3834
_reflns_number_total 5229
_reflns_threshold_expression 'I > 2\s(I)'
_cod_data_source_file suppl_j_ncrs-2023-0131_suppl_001.cif
_cod_data_source_block 1
_cod_original_cell_volume 2491.4(10)
_cod_database_code 8107519
_shelx_space_group_comment
;
The symmetry employed for this shelxl refinement is uniquely defined
by the following loop, which should always be used as a source of
symmetry information in preference to the above space-group names.
They are only intended as comments.
;
_shelx_estimated_absorpt_t_min 0.674
_shelx_estimated_absorpt_t_max 0.873

loop_
_space_group_symop_operation_xyz
'x, y, z'
'-x, -y, z+1/2'
'x+1/2, -y, z'
'-x+1/2, y, z+1/2'

loop_
_atom_site_label
_atom_site_type_symbol
_atom_site_fract_x
_atom_site_fract_y
_atom_site_fract_z
_atom_site_U_iso_or_equiv
_atom_site_adp_type
_atom_site_occupancy
_atom_site_site_symmetry_order
_atom_site_calc_flag
_atom_site_refinement_flags_posn
_atom_site_refinement_flags_adp
_atom_site_refinement_flags_occupancy
_atom_site_disorder_assembly
_atom_site_disorder_group
C1 C 1.1261(4) 0.7738(5) 0.6581(3) 0.0423(12) Uani 1 1 d . . . . .
H1A H 1.116957 0.872696 0.659376 0.051 Uiso 1 1 calc R U . . .
H1B H 1.184886 0.754598 0.630204 0.051 Uiso 1 1 calc R U . . .
C2 C 1.1329(4) 0.7200(5) 0.7376(3) 0.0432(13) Uani 1 1 d . . . . .
H2A H 1.140334 0.620750 0.736132 0.052 Uiso 1 1 calc R U . . .
H2B H 1.188475 0.758754 0.763131 0.052 Uiso 1 1 calc R U . . .
C3 C 1.0416(4) 0.6899(5) 0.8561(3) 0.0448(13) Uani 1 1 d . . . . .
H3A H 1.025718 0.592680 0.848124 0.054 Uiso 1 1 calc R U . . .
C4 C 1.1334(4) 0.6964(7) 0.9009(3) 0.0630(18) Uani 1 1 d . . . . .
H4A H 1.180657 0.640025 0.875861 0.095 Uiso 1 1 calc R U . . .
H4B H 1.122873 0.663371 0.952660 0.095 Uiso 1 1 calc R U . . .
H4C H 1.155549 0.789835 0.902800 0.095 Uiso 1 1 calc R U . . .
C5 C 0.9631(4) 0.7532(6) 0.9027(3) 0.0489(14) Uani 1 1 d . . . . .
H5C H 0.972783 0.852046 0.902042 0.059 Uiso 1 1 calc R U . . .
H5D H 0.971345 0.723339 0.955971 0.059 Uiso 1 1 calc R U . . .
C6 C 0.8607(4) 0.7269(5) 0.8810(3) 0.0450(12) Uani 1 1 d . . . . .
C7 C 0.7982(4) 0.8034(7) 0.9369(3) 0.0620(16) Uani 1 1 d . . . . .
H7A H 0.732852 0.798119 0.920081 0.093 Uiso 1 1 calc R U . . .
H7B H 0.817753 0.898074 0.938960 0.093 Uiso 1 1 calc R U . . .
H7C H 0.804018 0.763105 0.987519 0.093 Uiso 1 1 calc R U . . .
C8 C 0.8368(4) 0.5791(6) 0.8862(3) 0.0653(16) Uani 1 1 d . . . . .
H8A H 0.772521 0.564715 0.868473 0.098 Uiso 1 1 calc R U . . .
H8B H 0.842299 0.549313 0.939115 0.098 Uiso 1 1 calc R U . . .
H8C H 0.880224 0.527224 0.854467 0.098 Uiso 1 1 calc R U . . .
C9 C 0.8329(4) 0.9174(5) 0.7913(3) 0.0449(12) Uani 1 1 d . . . . .
H9A H 0.888680 0.963050 0.812612 0.054 Uiso 1 1 calc R U . . .
H9B H 0.777145 0.948494 0.819855 0.054 Uiso 1 1 calc R U . . .
C10 C 0.8224(3) 0.9540(4) 0.7088(3) 0.0432(10) Uani 1 1 d . . . . .
H10A H 0.766826 0.908022 0.687305 0.052 Uiso 1 1 calc R U . . .
H10B H 0.813094 1.052475 0.703779 0.052 Uiso 1 1 calc R U . . .
C11 C 0.8952(4) 0.9239(5) 0.5828(3) 0.0438(12) Uani 1 1 d . . . . .
H11 H 0.849838 0.852990 0.566207 0.053 Uiso 1 1 calc R U . . .
C12 C 0.8567(5) 1.0613(6) 0.5583(3) 0.0716(18) Uani 1 1 d . . . . .
H12A H 0.794387 1.074633 0.580496 0.107 Uiso 1 1 calc R U . . .
H12B H 0.852142 1.064472 0.502775 0.107 Uiso 1 1 calc R U . . .
H12C H 0.898862 1.132733 0.575930 0.107 Uiso 1 1 calc R U . . .
C13 C 0.9874(4) 0.8998(5) 0.5418(3) 0.0432(12) Uani 1 1 d . . . . .
H13A H 1.034770 0.960197 0.564872 0.052 Uiso 1 1 calc R U . . .
H13B H 0.979134 0.929293 0.488479 0.052 Uiso 1 1 calc R U . . .
C14 C 1.0290(4) 0.7583(5) 0.5401(3) 0.0411(12) Uani 1 1 d . . . . .
C15 C 0.9633(4) 0.6570(6) 0.5021(3) 0.0529(15) Uani 1 1 d . . . . .
H15A H 0.991451 0.566967 0.503921 0.079 Uiso 1 1 calc R U . . .
H15B H 0.953132 0.683231 0.449067 0.079 Uiso 1 1 calc R U . . .
H15C H 0.903149 0.655936 0.528986 0.079 Uiso 1 1 calc R U . . .
C16 C 1.1207(4) 0.7625(7) 0.4939(3) 0.0539(15) Uani 1 1 d . . . . .
H16A H 1.159920 0.836973 0.512022 0.081 Uiso 1 1 calc R U . . .
H16B H 1.106098 0.776070 0.440021 0.081 Uiso 1 1 calc R U . . .
H16C H 1.154447 0.677181 0.500225 0.081 Uiso 1 1 calc R U . . .
C17 C 0.7978(4) 0.5358(6) 0.6404(3) 0.0511(13) Uani 1 1 d . . . . .
C18 C 0.8629(5) 0.4376(6) 0.6781(4) 0.076(2) Uani 1 1 d . . . . .
H18A H 0.827684 0.387780 0.717621 0.091 Uiso 1 1 calc R U . . .
H18B H 0.884186 0.371264 0.639797 0.091 Uiso 1 1 calc R U . . .
Cl1 Cl 0.55698(9) 0.82599(14) 0.78208(8) 0.0515(3) Uani 1 1 d . . . . .
N1 N 1.0460(3) 0.7087(4) 0.6191(2) 0.0347(10) Uani 1 1 d . . . . .
H1 H 1.063540 0.611572 0.613710 0.042 Uiso 1 1 calc R U . . .
N2 N 1.0481(3) 0.7548(4) 0.7804(2) 0.0366(9) Uani 1 1 d . . . . .
H2 H 1.049338 0.854481 0.788900 0.044 Uiso 1 1 calc R U . . .
N3 N 0.8430(3) 0.7703(4) 0.7998(2) 0.0375(9) Uani 1 1 d . . . . .
H3 H 0.780262 0.732113 0.786401 0.045 Uiso 1 1 calc R U . . .
N4 N 0.9068(3) 0.9131(4) 0.6669(2) 0.0357(9) Uani 1 1 d . . . . .
H4 H 0.959818 0.972803 0.682684 0.043 Uiso 1 1 calc R U . . .
N5 N 0.9449(2) 0.4994(4) 0.7131(3) 0.0433(9) Uani 1 1 d . . . . .
H5A H 0.997703 0.470661 0.689052 0.052 Uiso 1 1 calc R U . . .
H5B H 0.948608 0.474284 0.762698 0.052 Uiso 1 1 calc R U . . .
Ni1 Ni 0.93531(3) 0.71420(5) 0.70552(3) 0.03245(15) Uani 1 1 d . . . . .
O1 O 0.8167(2) 0.6586(3) 0.64791(18) 0.0452(8) Uani 1 1 d . . . . .
O1W O 0.5746(4) 0.6362(7) 0.5983(3) 0.0824(17) Uani 1 1 d . . . . .
H1WA H 0.583(7) 0.704(10) 0.619(6) 0.124 Uiso 1 1 d . U . . .
H1WB H 0.626(6) 0.603(9) 0.602(5) 0.124 Uiso 1 1 d . U . . .
O2 O 0.7305(3) 0.4889(4) 0.6070(3) 0.0816(14) Uani 1 1 d . . . . .
O3 O 0.6161(3) 0.7138(4) 0.7918(3) 0.0764(13) Uani 1 1 d . . . . .
O4 O 0.5809(3) 0.9320(5) 0.8335(3) 0.0914(15) Uani 1 1 d . . . . .
O5 O 0.5668(3) 0.8754(5) 0.7072(3) 0.0931(13) Uani 1 1 d . . . . .
O6 O 0.4639(3) 0.7875(4) 0.7941(3) 0.0919(16) Uani 1 1 d . . . . .

loop_
_atom_site_aniso_label
_atom_site_aniso_U_11
_atom_site_aniso_U_22
_atom_site_aniso_U_33
_atom_site_aniso_U_23
_atom_site_aniso_U_13
_atom_site_aniso_U_12
Ni1 0.0330(3) 0.0284(3) 0.0360(3) 0.0006(3) -0.0023(3) -0.0010(2)
N2 0.042(2) 0.033(2) 0.035(2) -0.0015(18) -0.0025(19) 0.0025(17)
N1 0.037(2) 0.033(2) 0.035(2) 0.0003(19) 0.0011(17) 0.0022(17)
O1 0.042(2) 0.043(2) 0.050(2) 0.0011(17) -0.0081(15) -0.0072(16)
N3 0.035(2) 0.038(2) 0.040(2) 0.0021(19) 0.0004(16) -0.0022(17)
N5 0.048(2) 0.0344(19) 0.048(2) -0.001(2) -0.001(2) -0.0012(15)
C2 0.028(3) 0.055(3) 0.046(3) -0.006(3) -0.006(2) 0.007(2)
N4 0.036(2) 0.031(2) 0.040(2) 0.0029(18) -0.0032(16) -0.0017(17)
C10 0.036(2) 0.037(2) 0.056(3) -0.001(3) 0.002(3) 0.0111(19)
C1 0.037(3) 0.048(3) 0.042(3) -0.002(2) 0.001(2) -0.003(2)
C6 0.048(3) 0.051(3) 0.036(3) 0.004(2) 0.008(2) 0.002(2)
C16 0.054(4) 0.066(4) 0.041(3) 0.001(3) 0.008(3) -0.003(3)
C5 0.053(3) 0.063(4) 0.030(3) -0.004(3) -0.006(2) 0.006(3)
C9 0.047(3) 0.037(3) 0.050(3) -0.002(2) 0.008(2) 0.009(2)
C14 0.045(3) 0.043(3) 0.035(3) 0.001(2) -0.001(2) -0.002(2)
C7 0.062(4) 0.088(5) 0.036(3) 0.004(3) 0.010(3) 0.005(3)
C15 0.058(4) 0.055(4) 0.046(3) -0.002(3) -0.002(2) -0.005(3)
O2 0.078(3) 0.063(3) 0.104(3) 0.002(2) -0.039(3) -0.032(2)
C13 0.054(3) 0.040(3) 0.036(3) 0.006(2) -0.002(2) -0.003(2)
C11 0.044(3) 0.044(3) 0.043(3) 0.010(2) -0.003(2) 0.005(2)
C17 0.052(3) 0.051(3) 0.051(3) 0.002(3) -0.002(3) -0.016(3)
C12 0.088(5) 0.065(4) 0.062(4) 0.023(3) 0.004(3) 0.029(4)
C3 0.054(3) 0.043(3) 0.037(3) -0.001(2) -0.008(2) 0.005(2)
Cl1 0.0512(8) 0.0449(7) 0.0585(8) 0.0025(6) -0.0006(7) 0.0063(6)
O5 0.122(4) 0.091(3) 0.067(2) 0.029(3) 0.011(3) 0.034(3)
O6 0.061(3) 0.079(3) 0.136(5) -0.020(3) 0.019(3) -0.004(2)
O3 0.083(3) 0.061(3) 0.086(3) 0.004(2) -0.013(3) 0.027(2)
O4 0.100(4) 0.063(3) 0.111(4) -0.027(3) -0.021(3) 0.002(2)
C8 0.067(4) 0.070(4) 0.059(4) 0.019(3) 0.005(3) -0.008(3)
C4 0.056(4) 0.088(5) 0.046(3) -0.009(3) -0.017(3) 0.020(3)
C18 0.075(4) 0.041(3) 0.113(6) 0.002(3) -0.024(4) -0.014(3)
O1W 0.083(4) 0.099(5) 0.065(3) -0.004(3) 0.001(3) -0.017(3)

loop_
_atom_type_symbol
_atom_type_description
_atom_type_scat_dispersion_real
_atom_type_scat_dispersion_imag
_atom_type_scat_source
C C 0.0033 0.0016 'International Tables Vol C Tables 4.2.6.8 and 6.1.1.4'
H H 0.0000 0.0000 'International Tables Vol C Tables 4.2.6.8 and 6.1.1.4'
N N 0.0061 0.0033 'International Tables Vol C Tables 4.2.6.8 and 6.1.1.4'
O O 0.0106 0.0060 'International Tables Vol C Tables 4.2.6.8 and 6.1.1.4'
Cl Cl 0.1484 0.1585 'International Tables Vol C Tables 4.2.6.8 and 6.1.1.4'
Ni Ni 0.3393 1.1124 'International Tables Vol C Tables 4.2.6.8 and 6.1.1.4'

loop_
_geom_angle_atom_site_label_1
_geom_angle_atom_site_label_2
_geom_angle_atom_site_label_3
_geom_angle
_geom_angle_site_symmetry_1
_geom_angle_site_symmetry_3
O1 Ni1 N2 170.60(15) . .
O1 Ni1 N4 86.20(14) . .
N2 Ni1 N4 99.65(16) . .
O1 Ni1 N5 79.36(14) . .
N2 Ni1 N5 95.86(16) . .
N4 Ni1 N5 163.02(16) . .
O1 Ni1 N3 86.92(14) . .
N2 Ni1 N3 86.42(16) . .
N4 Ni1 N3 83.77(14) . .
N5 Ni1 N3 104.15(17) . .
O1 Ni1 N1 104.17(15) . .
N2 Ni1 N1 83.65(14) . .
N4 Ni1 N1 86.49(14) . .
N5 Ni1 N1 88.41(15) . .
N3 Ni1 N1 164.73(15) . .
C2 N2 C3 114.2(4) . .
C2 N2 Ni1 105.2(3) . .
C3 N2 Ni1 115.4(3) . .
C2 N2 H2 107.2 . .
C3 N2 H2 107.2 . .
Ni1 N2 H2 107.2 . .
C1 N1 C14 114.4(4) . .
C1 N1 Ni1 102.9(3) . .
C14 N1 Ni1 121.4(3) . .
C1 N1 H1 105.7 . .
C14 N1 H1 105.7 . .
Ni1 N1 H1 105.7 . .
C17 O1 Ni1 119.4(3) . .
C9 N3 C6 113.2(4) . .
C9 N3 Ni1 103.5(3) . .
C6 N3 Ni1 122.9(3) . .
C9 N3 H3 105.3 . .
C6 N3 H3 105.3 . .
Ni1 N3 H3 105.3 . .
C18 N5 Ni1 110.0(3) . .
C18 N5 H5A 109.7 . .
Ni1 N5 H5A 109.7 . .
C18 N5 H5B 109.7 . .
Ni1 N5 H5B 109.7 . .
H5A N5 H5B 108.2 . .
N2 C2 C1 110.0(4) . .
N2 C2 H2A 109.7 . .
C1 C2 H2A 109.7 . .
N2 C2 H2B 109.7 . .
C1 C2 H2B 109.7 . .
H2A C2 H2B 108.2 . .
C10 N4 C11 112.7(4) . .
C10 N4 Ni1 104.6(3) . .
C11 N4 Ni1 113.9(3) . .
C10 N4 H4 108.5 . .
C11 N4 H4 108.5 . .
Ni1 N4 H4 108.5 . .
N4 C10 C9 109.7(4) . .
N4 C10 H10A 109.7 . .
C9 C10 H10A 109.7 . .
N4 C10 H10B 109.7 . .
C9 C10 H10B 109.7 . .
H10A C10 H10B 108.2 . .
N1 C1 C2 109.1(4) . .
N1 C1 H1A 109.9 . .
C2 C1 H1A 109.9 . .
N1 C1 H1B 109.9 . .
C2 C1 H1B 109.9 . .
H1A C1 H1B 108.3 . .
C8 C6 N3 107.3(4) . .
C8 C6 C7 108.2(4) . .
N3 C6 C7 111.7(4) . .
C8 C6 C5 111.4(4) . .
N3 C6 C5 110.2(4) . .
C7 C6 C5 108.1(4) . .
C14 C16 H16A 109.5 . .
C14 C16 H16B 109.5 . .
H16A C16 H16B 109.5 . .
C14 C16 H16C 109.5 . .
H16A C16 H16C 109.5 . .
H16B C16 H16C 109.5 . .
C3 C5 C6 119.7(4) . .
C3 C5 H5C 107.4 . .
C6 C5 H5C 107.4 . .
C3 C5 H5D 107.4 . .
C6 C5 H5D 107.4 . .
H5C C5 H5D 106.9 . .
N3 C9 C10 110.3(4) . .
N3 C9 H9A 109.6 . .
C10 C9 H9A 109.6 . .
N3 C9 H9B 109.6 . .
C10 C9 H9B 109.6 . .
H9A C9 H9B 108.1 . .
N1 C14 C13 110.4(4) . .
N1 C14 C15 106.9(4) . .
C13 C14 C15 112.1(5) . .
N1 C14 C16 111.2(5) . .
C13 C14 C16 108.4(4) . .
C15 C14 C16 107.9(4) . .
C6 C7 H7A 109.5 . .
C6 C7 H7B 109.5 . .
H7A C7 H7B 109.5 . .
C6 C7 H7C 109.5 . .
H7A C7 H7C 109.5 . .
H7B C7 H7C 109.5 . .
C14 C15 H15A 109.5 . .
C14 C15 H15B 109.5 . .
H15A C15 H15B 109.5 . .
C14 C15 H15C 109.5 . .
H15A C15 H15C 109.5 . .
H15B C15 H15C 109.5 . .
C11 C13 C14 119.4(4) . .
C11 C13 H13A 107.5 . .
C14 C13 H13A 107.5 . .
C11 C13 H13B 107.5 . .
C14 C13 H13B 107.5 . .
H13A C13 H13B 107.0 . .
N4 C11 C13 111.3(4) . .
N4 C11 C12 112.6(4) . .
C13 C11 C12 108.5(4) . .
N4 C11 H11 108.1 . .
C13 C11 H11 108.1 . .
C12 C11 H11 108.1 . .
O2 C17 O1 126.2(6) . .
O2 C17 C18 117.0(5) . .
O1 C17 C18 116.8(5) . .
C11 C12 H12A 109.5 . .
C11 C12 H12B 109.5 . .
H12A C12 H12B 109.5 . .
C11 C12 H12C 109.5 . .
H12A C12 H12C 109.5 . .
H12B C12 H12C 109.5 . .
N2 C3 C5 110.5(4) . .
N2 C3 C4 113.0(5) . .
C5 C3 C4 109.5(5) . .
N2 C3 H3A 107.9 . .
C5 C3 H3A 107.9 . .
C4 C3 H3A 107.9 . .
O6 Cl1 O3 109.6(3) . .
O6 Cl1 O5 109.3(3) . .
O3 Cl1 O5 109.2(3) . .
O6 Cl1 O4 109.4(3) . .
O3 Cl1 O4 111.2(3) . .
O5 Cl1 O4 108.2(3) . .
C6 C8 H8A 109.5 . .
C6 C8 H8B 109.5 . .
H8A C8 H8B 109.5 . .
C6 C8 H8C 109.5 . .
H8A C8 H8C 109.5 . .
H8B C8 H8C 109.5 . .
C3 C4 H4A 109.5 . .
C3 C4 H4B 109.5 . .
H4A C4 H4B 109.5 . .
C3 C4 H4C 109.5 . .
H4A C4 H4C 109.5 . .
H4B C4 H4C 109.5 . .
N5 C18 C17 114.2(5) . .
N5 C18 H18A 108.7 . .
C17 C18 H18A 108.7 . .
N5 C18 H18B 108.7 . .
C17 C18 H18B 108.7 . .
H18A C18 H18B 107.6 . .
H1WA O1W H1WB 100(10) . .

loop_
_geom_bond_atom_site_label_1
_geom_bond_atom_site_label_2
_geom_bond_distance
_geom_bond_site_symmetry_2
Ni1 O1 2.049(3) .
Ni1 N2 2.118(4) .
Ni1 N4 2.125(4) .
Ni1 N5 2.139(4) .
Ni1 N3 2.191(4) .
Ni1 N1 2.194(4) .
N2 C2 1.467(7) .
N2 C3 1.484(7) .
N2 H2 1.0000 .
N1 C1 1.482(6) .
N1 C14 1.494(7) .
N1 H1 1.0000 .
O1 C17 1.254(6) .
N3 C9 1.474(6) .
N3 C6 1.514(6) .
N3 H3 1.0000 .
N5 C18 1.458(6) .
N5 H5A 0.9100 .
N5 H5B 0.9100 .
C2 C1 1.501(6) .
C2 H2A 0.9900 .
C2 H2B 0.9900 .
N4 C10 1.470(6) .
N4 C11 1.493(6) .
N4 H4 1.0000 .
C10 C9 1.504(7) .
C10 H10A 0.9900 .
C10 H10B 0.9900 .
C1 H1A 0.9900 .
C1 H1B 0.9900 .
C6 C8 1.508(7) .
C6 C7 1.529(7) .
C6 C5 1.533(7) .
C16 C14 1.542(7) .
C16 H16A 0.9800 .
C16 H16B 0.9800 .
C16 H16C 0.9800 .
C5 C3 1.524(7) .
C5 H5C 0.9900 .
C5 H5D 0.9900 .
C9 H9A 0.9900 .
C9 H9B 0.9900 .
C14 C13 1.524(7) .
C14 C15 1.528(7) .
C7 H7A 0.9800 .
C7 H7B 0.9800 .
C7 H7C 0.9800 .
C15 H15A 0.9800 .
C15 H15B 0.9800 .
C15 H15C 0.9800 .
O2 C17 1.219(6) .
C13 C11 1.520(7) .
C13 H13A 0.9900 .
C13 H13B 0.9900 .
C11 C12 1.532(7) .
C11 H11 1.0000 .
C17 C18 1.500(8) .
C12 H12A 0.9800 .
C12 H12B 0.9800 .
C12 H12C 0.9800 .
C3 C4 1.531(8) .
C3 H3A 1.0000 .
Cl1 O6 1.398(5) .
Cl1 O3 1.408(4) .
Cl1 O5 1.414(6) .
Cl1 O4 1.429(5) .
C8 H8A 0.9800 .
C8 H8B 0.9800 .
C8 H8C 0.9800 .
C4 H4A 0.9800 .
C4 H4B 0.9800 .
C4 H4C 0.9800 .
C18 H18A 0.9900 .
C18 H18B 0.9900 .
O1W H1WA 0.78(9) .
O1W H1WB 0.80(9) .

loop_
_geom_hbond_atom_site_label_D
_geom_hbond_atom_site_label_H
_geom_hbond_atom_site_label_A
_geom_hbond_distance_DH
_geom_hbond_distance_HA
_geom_hbond_distance_DA
_geom_hbond_angle_DHA
_geom_hbond_site_symmetry_A
_geom_hbond_publ_flag
N5 H5A O1W 0.91 2.21 3.052(7) 153.9 3_565 yes
O1W H1WA O5 0.78(9) 2.31(10) 3.052(8) 159(10) . yes
O1W H1WB O2 0.80(9) 1.88(9) 2.666(7) 167(9) . yes

loop_
_geom_torsion_atom_site_label_1
_geom_torsion_atom_site_label_2
_geom_torsion_atom_site_label_3
_geom_torsion_atom_site_label_4
_geom_torsion
_geom_torsion_site_symmetry_1
_geom_torsion_site_symmetry_2
_geom_torsion_site_symmetry_3
_geom_torsion_site_symmetry_4
C3 N2 C2 C1 171.7(4) . . . .
Ni1 N2 C2 C1 44.2(5) . . . .
C11 N4 C10 C9 170.0(4) . . . .
Ni1 N4 C10 C9 45.7(4) . . . .
C14 N1 C1 C2 177.5(4) . . . .
Ni1 N1 C1 C2 43.8(4) . . . .
N2 C2 C1 N1 -62.7(5) . . . .
C9 N3 C6 C8 161.0(4) . . . .
Ni1 N3 C6 C8 -73.6(5) . . . .
C9 N3 C6 C7 42.6(6) . . . .
Ni1 N3 C6 C7 168.0(4) . . . .
C9 N3 C6 C5 -77.5(5) . . . .
Ni1 N3 C6 C5 47.9(5) . . . .
C8 C6 C5 C3 61.7(6) . . . .
N3 C6 C5 C3 -57.3(6) . . . .
C7 C6 C5 C3 -179.6(5) . . . .
C6 N3 C9 C10 176.0(4) . . . .
Ni1 N3 C9 C10 40.7(4) . . . .
N4 C10 C9 N3 -61.7(5) . . . .
C1 N1 C14 C13 -72.7(5) . . . .
Ni1 N1 C14 C13 51.6(5) . . . .
C1 N1 C14 C15 165.2(4) . . . .
Ni1 N1 C14 C15 -70.5(5) . . . .
C1 N1 C14 C16 47.6(6) . . . .
Ni1 N1 C14 C16 171.9(3) . . . .
N1 C14 C13 C11 -59.0(6) . . . .
C15 C14 C13 C11 60.0(6) . . . .
C16 C14 C13 C11 179.0(4) . . . .
C10 N4 C11 C13 172.1(4) . . . .
Ni1 N4 C11 C13 -68.9(4) . . . .
C10 N4 C11 C12 50.1(6) . . . .
Ni1 N4 C11 C12 169.1(4) . . . .
C14 C13 C11 N4 70.7(6) . . . .
C14 C13 C11 C12 -165.0(5) . . . .
Ni1 O1 C17 O2 -179.2(5) . . . .
Ni1 O1 C17 C18 2.7(7) . . . .
C2 N2 C3 C5 168.3(4) . . . .
Ni1 N2 C3 C5 -69.6(5) . . . .
C2 N2 C3 C4 45.1(6) . . . .
Ni1 N2 C3 C4 167.3(4) . . . .
C6 C5 C3 N2 71.0(6) . . . .
C6 C5 C3 C4 -163.8(5) . . . .
Ni1 N5 C18 C17 4.9(7) . . . .
O2 C17 C18 N5 176.5(5) . . . .
O1 C17 C18 N5 -5.2(8) . . . .
